data_7113061
loop_
_publ_author_name
'Hirsch-Weil, Dimitri'
'Abboud, Khalil A.'
'Hong, Sukwon'

_publ_section_title
;
 Isoquinoline-based chiral monodentate N-heterocyclic carbenes.
;
_journal_issue 40
_journal_name_full 'Chemical communications (Cambridge, England)'
_journal_page_first 7525
_journal_page_last 7527
_journal_paper_doi 10.1039/c0cc02211j
_journal_volume 46
_journal_year 2010
_chemical_formula_sum 'C33 H38 Au Cl N2'
_chemical_formula_weight 695.07
_chemical_name_systematic
;
?
;
_space_group_IT_number 4
_symmetry_cell_setting monoclinic
_symmetry_space_group_name_Hall 'P 2yb'
_symmetry_space_group_name_H-M 'P 1 21 1'
_atom_sites_solution_hydrogens geom
_atom_sites_solution_primary direct
_atom_sites_solution_secondary difmap
_audit_creation_method SHELXL-97
_audit_update_record
;
2009-09-22 # Formatted by publCIF
;
_cell_angle_alpha 90.00
_cell_angle_beta 93.82(1)
_cell_angle_gamma 90.00
_cell_formula_units_Z 4
_cell_length_a 12.074(5)
_cell_length_b 11.168(5)
_cell_length_c 22.310(8)
_cell_measurement_reflns_used 241
_cell_measurement_temperature 100(2)
_cell_measurement_theta_max 28.0
_cell_measurement_theta_min 2.0
_cell_volume 3002(2)
_computing_cell_refinement 'Bruker APEX2'
_computing_data_collection 'Bruker APEX2 (Bruker, 2008)'
_computing_data_reduction 'Bruker SAINT (Bruker, 2008)'
_computing_molecular_graphics 'Bruker SHELXTL'
_computing_publication_material 'Bruker SHELXTL'
_computing_structure_refinement 'Bruker SHELXTL'
_computing_structure_solution 'Bruker SHELXTL (Bruker, 2008)'
_diffrn_ambient_temperature 100(2)
_diffrn_measured_fraction_theta_full 1.000
_diffrn_measured_fraction_theta_max 1.000
_diffrn_measurement_device_type 'Bruker APEX-II CCD'
_diffrn_measurement_method '\w scans'
_diffrn_radiation_monochromator graphite
_diffrn_radiation_source 'fine-focus sealed tube'
_diffrn_radiation_type MoK\a
_diffrn_radiation_wavelength 0.71073
_diffrn_reflns_av_R_equivalents 0.0246
_diffrn_reflns_av_sigmaI/netI 0.0493
_diffrn_reflns_limit_h_max 15
_diffrn_reflns_limit_h_min -15
_diffrn_reflns_limit_k_max 13
_diffrn_reflns_limit_k_min -14
_diffrn_reflns_limit_l_max 28
_diffrn_reflns_limit_l_min -28
_diffrn_reflns_number 31564
_diffrn_reflns_theta_full 27.50
_diffrn_reflns_theta_max 27.50
_diffrn_reflns_theta_min 1.69
_exptl_absorpt_coefficient_mu 5.013
_exptl_absorpt_correction_T_max 0.8642
_exptl_absorpt_correction_T_min 0.5221
_exptl_absorpt_correction_type numerical
_exptl_absorpt_process_details 'based on measured indexed crystal faces, Bruker SHELXTL v6.12 (Bruker 2007)'
_exptl_crystal_colour colourless
_exptl_crystal_density_diffrn 1.538
_exptl_crystal_density_method 'not measured'
_exptl_crystal_description blocks
_exptl_crystal_F_000 1384
_exptl_crystal_size_max 0.15
_exptl_crystal_size_mid 0.13
_exptl_crystal_size_min 0.03
_refine_diff_density_max 1.341
_refine_diff_density_min -0.688
_refine_diff_density_rms 0.086
_refine_ls_abs_structure_details 'Flack H D (1983), Acta Cryst. A39, 876-881'
_refine_ls_abs_structure_Flack 0.006(4)
_refine_ls_extinction_method none
_refine_ls_goodness_of_fit_ref 0.919
_refine_ls_hydrogen_treatment constr
_refine_ls_matrix_type full
_refine_ls_number_parameters 679
_refine_ls_number_reflns 12574
_refine_ls_number_restraints 1
_refine_ls_restrained_S_all 0.919
_refine_ls_R_factor_all 0.0300
_refine_ls_R_factor_gt 0.0232
_refine_ls_shift/su_max 0.003
_refine_ls_shift/su_mean 0.000
_refine_ls_structure_factor_coef Fsqd
_refine_ls_weighting_details 'calc w=1/[\s^2^(Fo^2^)] where P=(Fo^2^+2Fc^2^)/3'
_refine_ls_weighting_scheme calc
_refine_ls_wR_factor_gt 0.0424
_refine_ls_wR_factor_ref 0.0442
_reflns_number_gt 11154
_reflns_number_total 12574
_reflns_threshold_expression I>2\s(I)
_cod_data_source_file c0cc02211j.txt
_cod_data_source_block dhw6
_cod_depositor_comments
;
The following automatic conversions were performed:

'_symmetry_cell_setting' value 'Monoclinic' changed to 'monoclinic'
according to
/usr/data/users/saulius/automatic-downloads/retrospective/RSC/lib/dictionaries/cif_core.dic
dictionary named 'cif_core.dic' version 2.4.2 from 2011-04-26.

Automatic conversion script
Id: cif_fix_values 2281 2013-09-26 08:29:07Z andrius 
;
_cod_original_cell_volume 3002(5)
_cod_original_sg_symbol_H-M P21
_cod_database_code 7113061

loop_
_symmetry_equiv_pos_as_xyz
'x, y, z'
'-x, y+1/2, -z'

loop_
_atom_site_label
_atom_site_type_symbol
_atom_site_fract_x
_atom_site_fract_y
_atom_site_fract_z
_atom_site_U_iso_or_equiv
_atom_site_adp_type
_atom_site_occupancy
_atom_site_symmetry_multiplicity
_atom_site_calc_flag
_atom_site_refinement_flags
Au1 Au 0.942275(9) 0.748786(14) 1.013888(5) 0.01738(3) Uani 1 1 d .
Au2 Au 0.563102(9) 0.255383(15) 0.502799(5) 0.01797(3) Uani 1 1 d .
Cl1 Cl 0.98068(8) 0.83229(9) 1.10662(4) 0.0238(2) Uani 1 1 d .
Cl2 Cl 0.63847(8) 0.33401(9) 0.42031(4) 0.0252(2) Uani 1 1 d .
N1 N 0.9468(2) 0.6994(3) 0.88162(12) 0.0163(7) Uani 1 1 d .
N2 N 0.8287(2) 0.5883(3) 0.92154(13) 0.0166(7) Uani 1 1 d .
N3 N 0.4151(2) 0.2106(2) 0.60451(12) 0.0156(7) Uani 1 1 d .
N4 N 0.5589(2) 0.0969(3) 0.61016(13) 0.0173(7) Uani 1 1 d .
C1 C 0.9037(3) 0.6734(3) 0.93452(16) 0.0164(8) Uani 1 1 d .
C2 C 0.7551(3) 0.5321(3) 0.96400(17) 0.0210(9) Uani 1 1 d .
H2A H 0.7901 0.5404 1.0057 0.025 Uiso 1 1 calc R
C3 C 0.7474(3) 0.3999(4) 0.94820(17) 0.0243(9) Uani 1 1 d .
H3A H 0.8210 0.3620 0.9567 0.029 Uiso 1 1 calc R
H3B H 0.6942 0.3604 0.9737 0.029 Uiso 1 1 calc R
C4 C 0.7101(3) 0.3816(3) 0.88265(17) 0.0227(9) Uani 1 1 d .
C5 C 0.6397(3) 0.2909(3) 0.86285(19) 0.0293(10) Uani 1 1 d .
H5A H 0.6111 0.2384 0.8915 0.035 Uiso 1 1 calc R
C6 C 0.6092(3) 0.2737(4) 0.80247(18) 0.0310(11) Uani 1 1 d .
H6A H 0.5610 0.2097 0.7901 0.037 Uiso 1 1 calc R
C7 C 0.6496(3) 0.3506(4) 0.76035(18) 0.0277(9) Uani 1 1 d .
H7A H 0.6293 0.3397 0.7188 0.033 Uiso 1 1 calc R
C8 C 0.7199(3) 0.4436(3) 0.77914(17) 0.0214(8) Uani 1 1 d .
H8A H 0.7470 0.4966 0.7502 0.026 Uiso 1 1 calc R
C9 C 0.7510(3) 0.4600(3) 0.83931(16) 0.0174(8) Uani 1 1 d .
C10 C 0.8249(3) 0.5561(4) 0.86046(18) 0.0159(9) Uani 1 1 d .
C11 C 0.9011(3) 0.6265(3) 0.83585(15) 0.0152(8) Uani 1 1 d .
C12 C 0.9439(3) 0.6293(3) 0.77506(16) 0.0169(8) Uani 1 1 d .
C13 C 0.9961(3) 0.5283(3) 0.75276(16) 0.0210(8) Uani 1 1 d .
H13A H 0.9997 0.4562 0.7754 0.025 Uiso 1 1 calc R
C14 C 1.0427(3) 0.5332(4) 0.69746(16) 0.0267(9) Uani 1 1 d .
H14A H 1.0783 0.4645 0.6826 0.032 Uiso 1 1 calc R
C15 C 1.0376(3) 0.6369(4) 0.66426(17) 0.0275(10) Uani 1 1 d .
H15A H 1.0705 0.6400 0.6268 0.033 Uiso 1 1 calc R
C16 C 0.9847(3) 0.7367(5) 0.68519(15) 0.0293(9) Uani 1 1 d .
H16A H 0.9801 0.8080 0.6619 0.035 Uiso 1 1 calc R
C17 C 0.9380(3) 0.7326(4) 0.74051(14) 0.0224(9) Uani 1 1 d .
H17A H 0.9018 0.8014 0.7548 0.027 Uiso 1 1 calc R
C18 C 1.0285(3) 0.7922(3) 0.87539(15) 0.0166(8) Uani 1 1 d .
C19 C 1.1401(3) 0.7600(5) 0.87578(13) 0.0195(8) Uani 1 1 d .
C20 C 1.2180(3) 0.8520(4) 0.87277(19) 0.0231(10) Uani 1 1 d .
H20A H 1.2947 0.8332 0.8724 0.028 Uiso 1 1 calc R
C21 C 1.1846(3) 0.9687(4) 0.87034(17) 0.0281(10) Uani 1 1 d .
H21A H 1.2387 1.0303 0.8691 0.034 Uiso 1 1 calc R
C22 C 1.0730(3) 0.9992(4) 0.86958(16) 0.0248(9) Uani 1 1 d .
H22A H 1.0518 1.0811 0.8685 0.030 Uiso 1 1 calc R
C23 C 0.9920(3) 0.9109(3) 0.87031(15) 0.0192(8) Uani 1 1 d .
C24 C 1.1789(3) 0.6299(4) 0.8811(2) 0.0218(10) Uani 1 1 d .
H24A H 1.1121 0.5779 0.8734 0.026 Uiso 1 1 calc R
C25 C 1.2265(4) 0.6034(4) 0.94343(18) 0.0393(11) Uani 1 1 d .
H25A H 1.2430 0.5177 0.9471 0.059 Uiso 1 1 calc R
H25B H 1.1727 0.6257 0.9725 0.059 Uiso 1 1 calc R
H25C H 1.2950 0.6495 0.9515 0.059 Uiso 1 1 calc R
C26 C 1.2608(4) 0.5983(4) 0.83420(19) 0.0372(11) Uani 1 1 d .
H26A H 1.2797 0.5131 0.8374 0.056 Uiso 1 1 calc R
H26B H 1.3283 0.6463 0.8412 0.056 Uiso 1 1 calc R
H26C H 1.2269 0.6150 0.7939 0.056 Uiso 1 1 calc R
C27 C 0.8702(3) 0.9445(4) 0.86384(19) 0.0223(10) Uani 1 1 d .
H27A H 0.8264 0.8693 0.8566 0.027 Uiso 1 1 calc R
C28 C 0.8432(4) 1.0298(4) 0.80961(18) 0.0327(10) Uani 1 1 d .
H28A H 0.8723 0.9955 0.7734 0.049 Uiso 1 1 calc R
H28B H 0.8776 1.1080 0.8179 0.049 Uiso 1 1 calc R
H28C H 0.7625 1.0395 0.8033 0.049 Uiso 1 1 calc R
C29 C 0.8328(4) 1.0018(4) 0.92027(18) 0.0336(11) Uani 1 1 d .
H29A H 0.8518 0.9495 0.9547 0.050 Uiso 1 1 calc R
H29B H 0.7523 1.0140 0.9163 0.050 Uiso 1 1 calc R
H29C H 0.8700 1.0793 0.9265 0.050 Uiso 1 1 calc R
C30 C 0.6421(3) 0.5928(4) 0.96107(17) 0.0243(9) Uani 1 1 d .
H30A H 0.5919 0.5437 0.9844 0.029 Uiso 1 1 calc R
H30B H 0.6118 0.5920 0.9187 0.029 Uiso 1 1 calc R
C31 C 0.6379(3) 0.7228(4) 0.98426(16) 0.0276(11) Uani 1 1 d .
H31A H 0.6957 0.7706 0.9648 0.033 Uiso 1 1 calc R
C32 C 0.6609(3) 0.7302(4) 1.05196(16) 0.0337(11) Uani 1 1 d .
H32A H 0.6561 0.8138 1.0649 0.051 Uiso 1 1 calc R
H32B H 0.7355 0.6993 1.0630 0.051 Uiso 1 1 calc R
H32C H 0.6059 0.6822 1.0717 0.051 Uiso 1 1 calc R
C33 C 0.5255(3) 0.7770(5) 0.96717(19) 0.0475(14) Uani 1 1 d .
H33A H 0.5265 0.8624 0.9774 0.071 Uiso 1 1 calc R
H33B H 0.4688 0.7363 0.9891 0.071 Uiso 1 1 calc R
H33C H 0.5083 0.7676 0.9239 0.071 Uiso 1 1 calc R
C34 C 0.5076(3) 0.1832(3) 0.57634(15) 0.0175(8) Uani 1 1 d .
C35 C 0.6659(3) 0.0384(4) 0.59997(17) 0.0211(9) Uani 1 1 d .
H35A H 0.6798 0.0446 0.5564 0.025 Uiso 1 1 calc R
C36 C 0.6536(3) -0.0932(3) 0.61619(18) 0.0256(9) Uani 1 1 d .
H36A H 0.5998 -0.1313 0.5866 0.031 Uiso 1 1 calc R
H36B H 0.7260 -0.1338 0.6135 0.031 Uiso 1 1 calc R
C37 C 0.6146(3) -0.1109(3) 0.67856(17) 0.0221(9) Uani 1 1 d .
C38 C 0.6495(3) -0.2051(3) 0.7152(2) 0.0333(11) Uani 1 1 d .
H38A H 0.7021 -0.2603 0.7014 0.040 Uiso 1 1 calc R
C39 C 0.6103(3) -0.2211(4) 0.7709(2) 0.0406(13) Uani 1 1 d .
H39A H 0.6352 -0.2869 0.7952 0.049 Uiso 1 1 calc R
C40 C 0.5341(3) -0.1404(4) 0.7915(2) 0.0357(11) Uani 1 1 d .
H40A H 0.5080 -0.1500 0.8305 0.043 Uiso 1 1 calc R
C41 C 0.4959(3) -0.0464(4) 0.75576(18) 0.0296(10) Uani 1 1 d .
H41A H 0.4420 0.0071 0.7697 0.036 Uiso 1 1 calc R
C42 C 0.5363(3) -0.0296(3) 0.69912(17) 0.0206(8) Uani 1 1 d .
C43 C 0.4980(3) 0.0676(3) 0.65911(15) 0.0165(8) Uani 1 1 d .
C44 C 0.4081(3) 0.1394(3) 0.65622(16) 0.0176(8) Uani 1 1 d .
C45 C 0.3094(3) 0.1464(3) 0.69245(16) 0.0183(8) Uani 1 1 d .
C46 C 0.2301(3) 0.0577(4) 0.68790(17) 0.0314(10) Uani 1 1 d .
H46A H 0.2412 -0.0110 0.6640 0.038 Uiso 1 1 calc R
C47 C 0.1339(4) 0.0688(5) 0.71828(19) 0.0422(12) Uani 1 1 d .
H47A H 0.0787 0.0081 0.7147 0.051 Uiso 1 1 calc R
C48 C 0.1183(3) 0.1680(4) 0.75373(17) 0.0317(10) Uani 1 1 d .
H48A H 0.0514 0.1766 0.7735 0.038 Uiso 1 1 calc R
C49 C 0.1991(3) 0.2544(6) 0.76056(14) 0.0286(8) Uani 1 1 d .
H49A H 0.1895 0.3211 0.7861 0.034 Uiso 1 1 calc R
C50 C 0.2950(3) 0.2433(5) 0.72986(14) 0.0257(8) Uani 1 1 d .
H50A H 0.3512 0.3028 0.7346 0.031 Uiso 1 1 calc R
C51 C 0.3308(3) 0.2948(3) 0.58198(15) 0.0180(8) Uani 1 1 d .
C52 C 0.2444(2) 0.2537(5) 0.54355(12) 0.0182(7) Uani 1 1 d .
C53 C 0.1654(3) 0.3378(4) 0.52183(17) 0.0247(9) Uani 1 1 d .
H53A H 0.1044 0.3124 0.4959 0.030 Uiso 1 1 calc R
C54 C 0.1751(3) 0.4554(4) 0.53741(18) 0.0233(9) Uani 1 1 d .
H54A H 0.1224 0.5115 0.5209 0.028 Uiso 1 1 calc R
C55 C 0.2608(3) 0.4940(3) 0.57700(16) 0.0224(9) Uani 1 1 d .
H55A H 0.2650 0.5760 0.5881 0.027 Uiso 1 1 calc R
C56 C 0.3406(3) 0.4146(3) 0.60065(16) 0.0176(8) Uani 1 1 d .
C57 C 0.4323(3) 0.4556(4) 0.64551(17) 0.0215(9) Uani 1 1 d .
H57A H 0.4617 0.3835 0.6679 0.026 Uiso 1 1 calc R
C58 C 0.3916(3) 0.5452(4) 0.69182(17) 0.0286(10) Uani 1 1 d .
H58A H 0.3240 0.5144 0.7083 0.043 Uiso 1 1 calc R
H58B H 0.3758 0.6224 0.6722 0.043 Uiso 1 1 calc R
H58C H 0.4493 0.5558 0.7244 0.043 Uiso 1 1 calc R
C59 C 0.5280(3) 0.5111(4) 0.61341(18) 0.0247(9) Uani 1 1 d .
H59A H 0.5547 0.4536 0.5845 0.037 Uiso 1 1 calc R
H59B H 0.5886 0.5317 0.6430 0.037 Uiso 1 1 calc R
H59C H 0.5019 0.5837 0.5922 0.037 Uiso 1 1 calc R
C60 C 0.2337(3) 0.1229(3) 0.52320(17) 0.0230(9) Uani 1 1 d .
H60A H 0.2924 0.0757 0.5465 0.028 Uiso 1 1 calc R
C61 C 0.2533(3) 0.1107(4) 0.45702(18) 0.0332(11) Uani 1 1 d .
H61A H 0.3262 0.1441 0.4495 0.050 Uiso 1 1 calc R
H61B H 0.1954 0.1542 0.4331 0.050 Uiso 1 1 calc R
H61C H 0.2511 0.0258 0.4458 0.050 Uiso 1 1 calc R
C62 C 0.1202(3) 0.0693(4) 0.5361(2) 0.0313(11) Uani 1 1 d .
H62A H 0.1211 -0.0172 0.5290 0.047 Uiso 1 1 calc R
H62B H 0.0620 0.1064 0.5096 0.047 Uiso 1 1 calc R
H62C H 0.1053 0.0847 0.5781 0.047 Uiso 1 1 calc R
C63 C 0.7614(3) 0.0988(4) 0.63689(17) 0.0233(9) Uani 1 1 d .
H63A H 0.8287 0.0491 0.6341 0.028 Uiso 1 1 calc R
H63B H 0.7432 0.0990 0.6795 0.028 Uiso 1 1 calc R
C64 C 0.7899(3) 0.2277(4) 0.61936(15) 0.0249(10) Uani 1 1 d .
H64A H 0.7202 0.2765 0.6175 0.030 Uiso 1 1 calc R
C65 C 0.8718(3) 0.2818(4) 0.66674(18) 0.0404(13) Uani 1 1 d .
H65A H 0.8435 0.2716 0.7066 0.061 Uiso 1 1 calc R
H65B H 0.8812 0.3672 0.6585 0.061 Uiso 1 1 calc R
H65C H 0.9436 0.2411 0.6656 0.061 Uiso 1 1 calc R
C66 C 0.8395(3) 0.2334(5) 0.55836(16) 0.0311(10) Uani 1 1 d .
H66A H 0.8524 0.3172 0.5478 0.047 Uiso 1 1 calc R
H66B H 0.7879 0.1969 0.5278 0.047 Uiso 1 1 calc R
H66C H 0.9101 0.1898 0.5602 0.047 Uiso 1 1 calc R

loop_
_atom_site_aniso_label
_atom_site_aniso_U_11
_atom_site_aniso_U_22
_atom_site_aniso_U_33
_atom_site_aniso_U_23
_atom_site_aniso_U_13
_atom_site_aniso_U_12
Au1 0.01726(6) 0.01807(7) 0.01724(6) -0.00193(12) 0.00440(4) -0.00205(10)
Au2 0.01465(6) 0.02079(8) 0.01862(6) 0.00082(12) 0.00215(4) 0.00105(10)
Cl1 0.0273(5) 0.0241(5) 0.0203(5) -0.0044(4) 0.0029(4) -0.0043(4)
Cl2 0.0265(5) 0.0255(5) 0.0242(5) 0.0041(4) 0.0060(4) -0.0018(4)
N1 0.0136(16) 0.0185(16) 0.0174(16) -0.0035(12) 0.0055(12) 0.0014(12)
N2 0.0117(16) 0.0152(17) 0.0235(17) 0.0000(14) 0.0054(12) 0.0000(13)
N3 0.0087(14) 0.0175(18) 0.0210(16) 0.0003(12) 0.0044(11) 0.0007(11)
N4 0.0133(16) 0.0173(17) 0.0214(17) 0.0001(13) 0.0008(13) 0.0022(13)
C1 0.0167(19) 0.0124(19) 0.020(2) 0.0028(15) 0.0051(15) 0.0035(15)
C2 0.015(2) 0.025(2) 0.024(2) 0.0036(17) 0.0090(15) -0.0044(16)
C3 0.021(2) 0.021(2) 0.031(2) 0.0026(18) 0.0094(17) -0.0054(18)
C4 0.018(2) 0.017(2) 0.033(2) 0.0005(17) 0.0064(17) 0.0023(16)
C5 0.021(2) 0.023(2) 0.044(3) 0.0000(17) 0.0054(18) -0.0056(16)
C6 0.0199(19) 0.022(3) 0.051(2) -0.006(2) -0.0004(17) -0.0071(17)
C7 0.021(2) 0.029(2) 0.032(2) -0.0081(19) -0.0039(17) 0.0012(19)
C8 0.0142(19) 0.024(2) 0.026(2) -0.0024(17) 0.0013(16) 0.0023(16)
C9 0.0105(18) 0.015(2) 0.027(2) -0.0027(16) 0.0029(15) 0.0019(15)
C10 0.013(2) 0.019(2) 0.016(2) -0.0013(16) -0.0015(16) 0.0001(17)
C11 0.0153(19) 0.0143(19) 0.0160(19) -0.0027(15) 0.0006(14) 0.0021(15)
C12 0.0128(18) 0.021(2) 0.0171(19) -0.0002(16) 0.0009(14) -0.0065(16)
C13 0.023(2) 0.019(2) 0.022(2) -0.0009(16) 0.0017(16) -0.0020(16)
C14 0.025(2) 0.033(3) 0.023(2) -0.0104(19) 0.0065(17) 0.0008(19)
C15 0.027(2) 0.039(3) 0.017(2) -0.0048(18) 0.0089(17) -0.006(2)
C16 0.038(2) 0.029(3) 0.0215(18) 0.009(2) 0.0070(14) -0.004(3)
C17 0.0253(18) 0.022(3) 0.0205(17) -0.0019(19) 0.0033(13) 0.001(2)
C18 0.021(2) 0.017(2) 0.0123(17) -0.0010(13) 0.0060(15) -0.0046(15)
C19 0.0170(16) 0.027(2) 0.0148(15) -0.002(2) 0.0030(12) -0.006(2)
C20 0.012(2) 0.034(3) 0.023(2) -0.0031(19) 0.0018(18) -0.0052(19)
C21 0.027(2) 0.030(3) 0.028(2) 0.0019(19) 0.0009(18) -0.0163(19)
C22 0.034(2) 0.020(2) 0.020(2) 0.0014(17) 0.0021(18) -0.0050(18)
C23 0.022(2) 0.022(2) 0.0148(19) -0.0014(16) 0.0041(15) -0.0041(17)
C24 0.009(2) 0.028(3) 0.030(2) -0.0025(19) 0.0066(18) -0.0021(18)
C25 0.049(3) 0.036(3) 0.034(3) 0.005(2) 0.004(2) 0.011(2)
C26 0.032(3) 0.038(3) 0.043(3) -0.012(2) 0.011(2) 0.004(2)
C27 0.021(2) 0.017(2) 0.029(2) 0.0028(18) 0.002(2) 0.0012(19)
C28 0.039(3) 0.030(3) 0.030(2) 0.0021(19) 0.0011(19) 0.008(2)
C29 0.033(3) 0.036(3) 0.033(3) 0.003(2) 0.013(2) 0.009(2)
C30 0.014(2) 0.029(2) 0.030(2) -0.0006(18) 0.0087(16) -0.0017(17)
C31 0.0222(19) 0.028(3) 0.034(2) 0.0064(18) 0.0129(15) 0.0053(17)
C32 0.026(2) 0.029(3) 0.047(2) -0.007(2) 0.0096(16) 0.006(2)
C33 0.044(3) 0.054(4) 0.045(2) 0.010(2) 0.015(2) 0.025(2)
C34 0.0106(18) 0.023(2) 0.0188(19) -0.0023(16) -0.0003(14) 0.0011(15)
C35 0.0114(19) 0.027(2) 0.024(2) 0.0005(17) -0.0006(15) 0.0039(17)
C36 0.017(2) 0.019(2) 0.040(2) -0.0046(18) -0.0039(17) 0.0073(17)
C37 0.0124(19) 0.020(2) 0.033(2) 0.0027(18) -0.0029(16) -0.0022(16)
C38 0.021(2) 0.019(2) 0.059(3) 0.0093(19) -0.007(2) 0.0041(17)
C39 0.033(2) 0.035(3) 0.053(3) 0.023(2) -0.008(2) 0.006(2)
C40 0.030(2) 0.038(3) 0.038(3) 0.020(2) -0.002(2) -0.003(2)
C41 0.028(2) 0.028(2) 0.032(2) 0.0078(19) 0.0006(18) -0.0022(19)
C42 0.0127(19) 0.020(2) 0.028(2) 0.0045(17) -0.0035(16) -0.0030(16)
C43 0.015(2) 0.020(2) 0.0149(19) 0.0026(16) 0.0010(15) 0.0018(16)
C44 0.0182(19) 0.014(2) 0.021(2) 0.0019(15) 0.0008(15) -0.0002(15)
C45 0.0168(19) 0.022(2) 0.0160(19) 0.0046(16) 0.0032(15) 0.0046(16)
C46 0.034(2) 0.036(3) 0.025(2) -0.0055(19) 0.0100(18) -0.011(2)
C47 0.030(3) 0.061(4) 0.036(3) -0.003(2) 0.011(2) -0.026(2)
C48 0.022(2) 0.050(3) 0.025(2) 0.010(2) 0.0096(17) 0.007(2)
C49 0.0301(19) 0.027(2) 0.0309(18) 0.002(3) 0.0145(14) 0.004(3)
C50 0.0218(17) 0.023(2) 0.0328(19) 0.003(3) 0.0093(13) -0.003(3)
C51 0.0138(18) 0.023(2) 0.0188(19) 0.0040(14) 0.0100(15) 0.0094(15)
C52 0.0158(15) 0.0212(18) 0.0181(15) 0.003(3) 0.0055(11) -0.004(2)
C53 0.0122(19) 0.035(3) 0.027(2) 0.0006(19) -0.0010(16) 0.0068(18)
C54 0.018(2) 0.028(2) 0.025(2) 0.0104(18) 0.0060(18) 0.0092(18)
C55 0.021(2) 0.019(2) 0.028(2) 0.0020(17) 0.0060(17) 0.0035(17)
C56 0.0130(19) 0.020(2) 0.020(2) 0.0012(16) 0.0060(15) 0.0030(16)
C57 0.019(2) 0.023(2) 0.023(2) 0.0016(17) 0.0015(17) 0.0022(18)
C58 0.027(2) 0.032(3) 0.027(2) -0.0065(19) 0.0054(18) -0.0023(19)
C59 0.018(2) 0.023(2) 0.032(2) 0.0024(19) -0.0010(17) -0.0026(17)
C60 0.013(2) 0.022(2) 0.034(2) 0.0014(18) -0.0024(17) -0.0003(17)
C61 0.032(3) 0.027(3) 0.042(3) -0.013(2) 0.012(2) -0.004(2)
C62 0.022(2) 0.029(3) 0.044(3) -0.004(2) 0.012(2) -0.005(2)
C63 0.014(2) 0.028(2) 0.028(2) -0.0020(18) -0.0022(16) 0.0037(17)
C64 0.0161(17) 0.026(3) 0.032(2) -0.0075(19) 0.0021(14) 0.0012(17)
C65 0.028(2) 0.048(4) 0.045(3) -0.014(2) 0.0003(19) -0.002(2)
C66 0.0212(18) 0.029(3) 0.043(2) -0.002(2) 0.0041(15) -0.003(2)

loop_
_atom_type_symbol
_atom_type_description
_atom_type_scat_dispersion_real
_atom_type_scat_dispersion_imag
_atom_type_scat_source
C C 0.0033 0.0016 'International Tables Vol C Tables 4.2.6.8 and 6.1.1.4'
H H 0.0000 0.0000 'International Tables Vol C Tables 4.2.6.8 and 6.1.1.4'
N N 0.0061 0.0033 'International Tables Vol C Tables 4.2.6.8 and 6.1.1.4'
Cl Cl 0.1484 0.1585 'International Tables Vol C Tables 4.2.6.8 and 6.1.1.4'
Au Au -2.0133 8.8022 'International Tables Vol C Tables 4.2.6.8 and 6.1.1.4'

loop_
_geom_angle_atom_site_label_1
_geom_angle_atom_site_label_2
_geom_angle_atom_site_label_3
_geom_angle
C1 Au1 Cl1 177.79(10)
C34 Au2 Cl2 176.17(10)
C1 N1 C11 111.0(3)
C1 N1 C18 122.9(3)
C11 N1 C18 126.1(3)
C1 N2 C10 111.8(3)
C1 N2 C2 126.3(3)
C10 N2 C2 121.9(3)
C34 N3 C44 110.4(3)
C34 N3 C51 124.6(3)
C44 N3 C51 124.8(3)
C34 N4 C43 111.0(3)
C34 N4 C35 127.1(3)
C43 N4 C35 121.9(3)
N2 C1 N1 105.0(3)
N2 C1 Au1 127.7(3)
N1 C1 Au1 127.3(3)
N2 C2 C3 107.1(3)
N2 C2 C30 111.0(3)
C3 C2 C30 112.5(3)
N2 C2 H2A 108.7
C3 C2 H2A 108.7
C30 C2 H2A 108.7
C4 C3 C2 111.4(3)
C4 C3 H3A 109.4
C2 C3 H3A 109.4
C4 C3 H3B 109.4
C2 C3 H3B 109.4
H3A C3 H3B 108.0
C5 C4 C9 118.1(4)
C5 C4 C3 123.1(3)
C9 C4 C3 118.7(3)
C4 C5 C6 122.2(4)
C4 C5 H5A 118.9
C6 C5 H5A 118.9
C7 C6 C5 119.3(4)
C7 C6 H6A 120.3
C5 C6 H6A 120.3
C6 C7 C8 119.7(4)
C6 C7 H7A 120.2
C8 C7 H7A 120.2
C9 C8 C7 120.9(4)
C9 C8 H8A 119.5
C7 C8 H8A 119.5
C8 C9 C4 119.7(3)
C8 C9 C10 122.3(3)
C4 C9 C10 117.9(3)
C11 C10 N2 105.3(3)
C11 C10 C9 135.7(4)
N2 C10 C9 118.9(3)
C10 C11 N1 106.8(3)
C10 C11 C12 132.1(3)
N1 C11 C12 120.9(3)
C17 C12 C13 118.7(3)
C17 C12 C11 121.2(3)
C13 C12 C11 120.0(3)
C14 C13 C12 120.1(4)
C14 C13 H13A 119.9
C12 C13 H13A 119.9
C15 C14 C13 120.3(4)
C15 C14 H14A 119.9
C13 C14 H14A 119.9
C14 C15 C16 120.2(4)
C14 C15 H15A 119.9
C16 C15 H15A 119.9
C15 C16 C17 119.8(4)
C15 C16 H16A 120.1
C17 C16 H16A 120.1
C12 C17 C16 120.8(4)
C12 C17 H17A 119.6
C16 C17 H17A 119.6
C19 C18 C23 123.0(4)
C19 C18 N1 118.8(3)
C23 C18 N1 118.3(3)
C18 C19 C20 117.6(4)
C18 C19 C24 122.5(4)
C20 C19 C24 119.9(3)
C21 C20 C19 120.4(4)
C21 C20 H20A 119.8
C19 C20 H20A 119.8
C20 C21 C22 121.2(4)
C20 C21 H21A 119.4
C22 C21 H21A 119.4
C21 C22 C23 120.6(4)
C21 C22 H22A 119.7
C23 C22 H22A 119.7
C22 C23 C18 117.0(4)
C22 C23 C27 120.1(4)
C18 C23 C27 122.8(3)
C25 C24 C26 111.4(4)
C25 C24 C19 110.8(3)
C26 C24 C19 112.1(3)
C25 C24 H24A 107.4
C26 C24 H24A 107.4
C19 C24 H24A 107.4
C24 C25 H25A 109.5
C24 C25 H25B 109.5
H25A C25 H25B 109.5
C24 C25 H25C 109.5
H25A C25 H25C 109.5
H25B C25 H25C 109.5
C24 C26 H26A 109.5
C24 C26 H26B 109.5
H26A C26 H26B 109.5
C24 C26 H26C 109.5
H26A C26 H26C 109.5
H26B C26 H26C 109.5
C29 C27 C23 111.6(4)
C29 C27 C28 109.3(4)
C23 C27 C28 112.2(3)
C29 C27 H27A 107.9
C23 C27 H27A 107.9
C28 C27 H27A 107.9
C27 C28 H28A 109.5
C27 C28 H28B 109.5
H28A C28 H28B 109.5
C27 C28 H28C 109.5
H28A C28 H28C 109.5
H28B C28 H28C 109.5
C27 C29 H29A 109.5
C27 C29 H29B 109.5
H29A C29 H29B 109.5
C27 C29 H29C 109.5
H29A C29 H29C 109.5
H29B C29 H29C 109.5
C2 C30 C31 117.0(3)
C2 C30 H30A 108.1
C31 C30 H30A 108.1
C2 C30 H30B 108.1
C31 C30 H30B 108.1
H30A C30 H30B 107.3
C33 C31 C32 109.3(3)
C33 C31 C30 109.9(3)
C32 C31 C30 112.1(3)
C33 C31 H31A 108.5
C32 C31 H31A 108.5
C30 C31 H31A 108.5
C31 C32 H32A 109.5
C31 C32 H32B 109.5
H32A C32 H32B 109.5
C31 C32 H32C 109.5
H32A C32 H32C 109.5
H32B C32 H32C 109.5
C31 C33 H33A 109.5
C31 C33 H33B 109.5
H33A C33 H33B 109.5
C31 C33 H33C 109.5
H33A C33 H33C 109.5
H33B C33 H33C 109.5
N4 C34 N3 105.4(3)
N4 C34 Au2 125.8(3)
N3 C34 Au2 128.8(3)
N4 C35 C36 106.9(3)
N4 C35 C63 110.9(3)
C36 C35 C63 112.4(3)
N4 C35 H35A 108.9
C36 C35 H35A 108.9
C63 C35 H35A 108.9
C37 C36 C35 112.7(3)
C37 C36 H36A 109.1
C35 C36 H36A 109.1
C37 C36 H36B 109.1
C35 C36 H36B 109.1
H36A C36 H36B 107.8
C38 C37 C42 118.9(4)
C38 C37 C36 122.9(4)
C42 C37 C36 118.2(3)
C39 C38 C37 121.7(4)
C39 C38 H38A 119.1
C37 C38 H38A 119.1
C38 C39 C40 119.4(4)
C38 C39 H39A 120.3
C40 C39 H39A 120.3
C41 C40 C39 120.5(4)
C41 C40 H40A 119.8
C39 C40 H40A 119.8
C40 C41 C42 120.1(4)
C40 C41 H41A 120.0
C42 C41 H41A 120.0
C41 C42 C37 119.4(4)
C41 C42 C43 122.4(4)
C37 C42 C43 118.2(3)
C44 C43 N4 106.8(3)
C44 C43 C42 133.8(3)
N4 C43 C42 119.3(3)
C43 C44 N3 106.4(3)
C43 C44 C45 132.7(3)
N3 C44 C45 120.7(3)
C46 C45 C50 119.5(3)
C46 C45 C44 120.1(3)
C50 C45 C44 120.4(3)
C45 C46 C47 120.0(4)
C45 C46 H46A 120.0
C47 C46 H46A 120.0
C48 C47 C46 120.0(4)
C48 C47 H47A 120.0
C46 C47 H47A 120.0
C49 C48 C47 120.3(4)
C49 C48 H48A 119.9
C47 C48 H48A 119.9
C48 C49 C50 119.5(5)
C48 C49 H49A 120.2
C50 C49 H49A 120.2
C45 C50 C49 120.5(4)
C45 C50 H50A 119.7
C49 C50 H50A 119.7
C52 C51 C56 123.0(4)
C52 C51 N3 118.8(4)
C56 C51 N3 118.1(3)
C51 C52 C53 117.3(5)
C51 C52 C60 123.0(4)
C53 C52 C60 119.6(3)
C54 C53 C52 120.9(4)
C54 C53 H53A 119.5
C52 C53 H53A 119.5
C53 C54 C55 120.7(4)
C53 C54 H54A 119.6
C55 C54 H54A 119.6
C54 C55 C56 121.0(4)
C54 C55 H55A 119.5
C56 C55 H55A 119.5
C55 C56 C51 116.9(3)
C55 C56 C57 121.2(4)
C51 C56 C57 121.9(3)
C56 C57 C59 110.8(3)
C56 C57 C58 112.8(3)
C59 C57 C58 109.5(3)
C56 C57 H57A 107.9
C59 C57 H57A 107.9
C58 C57 H57A 107.9
C57 C58 H58A 109.5
C57 C58 H58B 109.5
H58A C58 H58B 109.5
C57 C58 H58C 109.5
H58A C58 H58C 109.5
H58B C58 H58C 109.5
C57 C59 H59A 109.5
C57 C59 H59B 109.5
H59A C59 H59B 109.5
C57 C59 H59C 109.5
H59A C59 H59C 109.5
H59B C59 H59C 109.5
C61 C60 C52 111.0(3)
C61 C60 C62 110.2(3)
C52 C60 C62 111.9(3)
C61 C60 H60A 107.8
C52 C60 H60A 107.8
C62 C60 H60A 107.8
C60 C61 H61A 109.5
C60 C61 H61B 109.5
H61A C61 H61B 109.5
C60 C61 H61C 109.5
H61A C61 H61C 109.5
H61B C61 H61C 109.5
C60 C62 H62A 109.5
C60 C62 H62B 109.5
H62A C62 H62B 109.5
C60 C62 H62C 109.5
H62A C62 H62C 109.5
H62B C62 H62C 109.5
C35 C63 C64 116.8(3)
C35 C63 H63A 108.1
C64 C63 H63A 108.1
C35 C63 H63B 108.1
C64 C63 H63B 108.1
H63A C63 H63B 107.3
C65 C64 C66 109.1(3)
C65 C64 C63 109.9(3)
C66 C64 C63 112.0(3)
C65 C64 H64A 108.6
C66 C64 H64A 108.6
C63 C64 H64A 108.6
C64 C65 H65A 109.5
C64 C65 H65B 109.5
H65A C65 H65B 109.5
C64 C65 H65C 109.5
H65A C65 H65C 109.5
H65B C65 H65C 109.5
C64 C66 H66A 109.5
C64 C66 H66B 109.5
H66A C66 H66B 109.5
C64 C66 H66C 109.5
H66A C66 H66C 109.5
H66B C66 H66C 109.5

loop_
_geom_bond_atom_site_label_1
_geom_bond_atom_site_label_2
_geom_bond_distance
Au1 C1 1.988(4)
Au1 Cl1 2.289(2)
Au2 C34 1.984(4)
Au2 Cl2 2.2824(19)
N1 C1 1.353(4)
N1 C11 1.391(4)
N1 C18 1.444(4)
N2 C1 1.331(5)
N2 C10 1.407(5)
N2 C2 1.481(4)
N3 C34 1.353(4)
N3 C44 1.409(4)
N3 C51 1.451(4)
N4 C34 1.349(5)
N4 C43 1.396(5)
N4 C35 1.478(5)
C2 C3 1.519(5)
C2 C30 1.521(5)
C2 H2A 1.0000
C3 C4 1.515(5)
C3 H3A 0.9900
C3 H3B 0.9900
C4 C5 1.376(5)
C4 C9 1.417(5)
C5 C6 1.386(5)
C5 H5A 0.9500
C6 C7 1.385(6)
C6 H6A 0.9500
C7 C8 1.389(5)
C7 H7A 0.9500
C8 C9 1.382(5)
C8 H8A 0.9500
C9 C10 1.454(5)
C10 C11 1.354(5)
C11 C12 1.483(5)
C12 C17 1.387(6)
C12 C13 1.400(5)
C13 C14 1.391(5)
C13 H13A 0.9500
C14 C15 1.374(6)
C14 H14A 0.9500
C15 C16 1.381(6)
C15 H15A 0.9500
C16 C17 1.391(5)
C16 H16A 0.9500
C17 H17A 0.9500
C18 C19 1.393(5)
C18 C23 1.400(5)
C19 C20 1.398(6)
C19 C24 1.529(7)
C20 C21 1.364(6)
C20 H20A 0.9500
C21 C22 1.389(5)
C21 H21A 0.9500
C22 C23 1.390(5)
C22 H22A 0.9500
C23 C27 1.515(5)
C24 C25 1.499(6)
C24 C26 1.527(5)
C24 H24A 1.0000
C25 H25A 0.9800
C25 H25B 0.9800
C25 H25C 0.9800
C26 H26A 0.9800
C26 H26B 0.9800
C26 H26C 0.9800
C27 C29 1.508(6)
C27 C28 1.557(6)
C27 H27A 1.0000
C28 H28A 0.9800
C28 H28B 0.9800
C28 H28C 0.9800
C29 H29A 0.9800
C29 H29B 0.9800
C29 H29C 0.9800
C30 C31 1.544(6)
C30 H30A 0.9900
C30 H30B 0.9900
C31 C33 1.512(5)
C31 C32 1.520(5)
C31 H31A 1.0000
C32 H32A 0.9800
C32 H32B 0.9800
C32 H32C 0.9800
C33 H33A 0.9800
C33 H33B 0.9800
C33 H33C 0.9800
C35 C36 1.523(6)
C35 C63 1.529(5)
C35 H35A 1.0000
C36 C37 1.511(5)
C36 H36A 0.9900
C36 H36B 0.9900
C37 C38 1.381(5)
C37 C42 1.409(5)
C38 C39 1.371(6)
C38 H38A 0.9500
C39 C40 1.389(6)
C39 H39A 0.9500
C40 C41 1.379(6)
C40 H40A 0.9500
C41 C42 1.397(5)
C41 H41A 0.9500
C42 C43 1.462(5)
C43 C44 1.347(5)
C44 C45 1.486(5)
C45 C46 1.376(5)
C45 C50 1.385(6)
C46 C47 1.389(6)
C46 H46A 0.9500
C47 C48 1.382(6)
C47 H47A 0.9500
C48 C49 1.373(7)
C48 H48A 0.9500
C49 C50 1.390(4)
C49 H49A 0.9500
C50 H50A 0.9500
C51 C52 1.384(5)
C51 C56 1.404(5)
C52 C53 1.401(6)
C52 C60 1.533(6)
C53 C54 1.361(6)
C53 H53A 0.9500
C54 C55 1.384(5)
C54 H54A 0.9500
C55 C56 1.388(5)
C55 H55A 0.9500
C56 C57 1.513(5)
C57 C59 1.531(5)
C57 C58 1.542(5)
C57 H57A 1.0000
C58 H58A 0.9800
C58 H58B 0.9800
C58 H58C 0.9800
C59 H59A 0.9800
C59 H59B 0.9800
C59 H59C 0.9800
C60 C61 1.517(5)
C60 C62 1.540(5)
C60 H60A 1.0000
C61 H61A 0.9800
C61 H61B 0.9800
C61 H61C 0.9800
C62 H62A 0.9800
C62 H62B 0.9800
C62 H62C 0.9800
C63 C64 1.537(6)
C63 H63A 0.9900
C63 H63B 0.9900
C64 C65 1.524(5)
C64 C66 1.525(5)
C64 H64A 1.0000
C65 H65A 0.9800
C65 H65B 0.9800
C65 H65C 0.9800
C66 H66A 0.9800
C66 H66B 0.9800
C66 H66C 0.9800
